data_7047493
loop_
_publ_author_name
'Singh, Ajeet'
'Mobin, Shaikh M.'
'Mathur, Pradeep'

_publ_section_title
;
 Preparation of the Ru<sub>3</sub>(CO)<sub>8</sub>-pyridine-alcohol
 cluster and its use for the selective catalytic transformation of primary
 to secondary amines.
;
_journal_issue 39
_journal_name_full 'Dalton transactions (Cambridge, England : 2003)'
_journal_page_first 14033
_journal_page_last 14040
_journal_paper_doi 10.1039/c8dt02972e
_journal_volume 47
_journal_year 2018
_chemical_formula_moiety 'C36 H32 N2 O10 Ru3'
_chemical_formula_sum 'C36 H32 N2 O10 Ru3'
_chemical_formula_weight 955.84
_space_group_crystal_system monoclinic
_space_group_IT_number 15
_space_group_name_Hall '-I 2ya'
_space_group_name_H-M_alt 'I 1 2/a 1'
_symmetry_space_group_name_Hall '-I 2ya'
_symmetry_space_group_name_H-M 'I 1 2/a 1'
_atom_sites_solution_hydrogens geom
_audit_creation_method SHELXL-2014/7
_audit_update_record
;
2018-08-10 deposited with the CCDC.
2018-09-10 downloaded from the CCDC.
;
_cell_angle_alpha 90
_cell_angle_beta 107.923(2)
_cell_angle_gamma 90
_cell_formula_units_Z 4
_cell_length_a 18.6183(4)
_cell_length_b 11.7709(2)
_cell_length_c 17.3349(2)
_cell_measurement_reflns_used 542
_cell_measurement_temperature 293(2)
_cell_measurement_theta_max 30.1450
_cell_measurement_theta_min 4.0890
_cell_volume 3614.65(11)
_computing_structure_refinement 'SHELXL-2014/7 (Sheldrick, 2014)'
_diffrn_ambient_temperature 293(2)
_diffrn_detector_area_resol_mean 16.0309
_diffrn_measured_fraction_theta_full 0.1683
_diffrn_measured_fraction_theta_max 0.817
_diffrn_measurement_device_type 'SuperNova, Dual, Cu at zero, Eos'
_diffrn_measurement_method '\w scans'
_diffrn_radiation_type MoK\a
_diffrn_radiation_wavelength 0.71073
_diffrn_reflns_av_R_equivalents 0.0219
_diffrn_reflns_av_unetI/netI 0.0226
_diffrn_reflns_Laue_measured_fraction_full 0.944
_diffrn_reflns_Laue_measured_fraction_max 0.817
_diffrn_reflns_limit_h_max 26
_diffrn_reflns_limit_h_min -23
_diffrn_reflns_limit_k_max 16
_diffrn_reflns_limit_k_min -16
_diffrn_reflns_limit_l_max 25
_diffrn_reflns_limit_l_min -24
_diffrn_reflns_number 12688
_diffrn_reflns_point_group_measured_fraction_full 0.944
_diffrn_reflns_point_group_measured_fraction_max 0.817
_diffrn_reflns_theta_full 30.4405
_diffrn_reflns_theta_max 30.5163
_diffrn_reflns_theta_min 2.9421
_diffrn_source 'SuperNova (Mo) X-ray Source'
_exptl_absorpt_coefficient_mu 1.297
_exptl_absorpt_correction_type none
_exptl_crystal_colour 'dark orange'
_exptl_crystal_density_diffrn 1.756
_exptl_crystal_density_method 'not measured'
_exptl_crystal_description block
_exptl_crystal_F_000 1896
_exptl_crystal_size_max 0.310
_exptl_crystal_size_mid 0.300
_exptl_crystal_size_min 0.290
_refine_diff_density_max 0.939
_refine_diff_density_min -1.421
_refine_diff_density_rms 0.104
_refine_ls_extinction_method none
_refine_ls_goodness_of_fit_ref 1.052
_refine_ls_hydrogen_treatment constr
_refine_ls_matrix_type full
_refine_ls_number_parameters 232
_refine_ls_number_reflns 5279
_refine_ls_number_restraints 0
_refine_ls_restrained_S_all 1.052
_refine_ls_R_factor_all 0.0268
_refine_ls_R_factor_gt 0.0255
_refine_ls_shift/su_max 0.003
_refine_ls_shift/su_mean 0.000
_refine_ls_structure_factor_coef Fsqd
_refine_ls_weighting_details 'w=1/[\s^2^(Fo^2^)+(0.0402P)^2^+3.4379P] where P=(Fo^2^+2Fc^2^)/3'
_refine_ls_weighting_scheme calc
_refine_ls_wR_factor_gt 0.0650
_refine_ls_wR_factor_ref 0.0661
_reflns_Friedel_coverage 0.000
_reflns_number_gt 5034
_reflns_number_total 5279
_reflns_threshold_expression 'I > 2\s(I)'
_cod_data_source_file c8dt02972e2.cif
_cod_data_source_block 1a
_cod_depositor_comments 'Adding full bibliography for 7047493--7047496.cif.'
_cod_database_code 7047493
_shelx_shelxl_version_number 2014/7
_shelx_space_group_comment
;
The symmetry employed for this shelxl refinement is uniquely defined
by the following loop, which should always be used as a source of
symmetry information in preference to the above space-group names.
They are only intended as comments.
;
_shelx_estimated_absorpt_t_min 0.604
_shelx_estimated_absorpt_t_max 0.639

loop_
_space_group_symop_operation_xyz
'x, y, z'
'-x+1/2, y, -z'
'x+1/2, y+1/2, z+1/2'
'-x+1, y+1/2, -z+1/2'
'-x, -y, -z'
'x-1/2, -y, z'
'-x+1/2, -y+1/2, -z+1/2'
'x, -y+1/2, z+1/2'

loop_
_atom_site_label
_atom_site_type_symbol
_atom_site_fract_x
_atom_site_fract_y
_atom_site_fract_z
_atom_site_U_iso_or_equiv
_atom_site_adp_type
_atom_site_occupancy
_atom_site_site_symmetry_order
_atom_site_calc_flag
_atom_site_refinement_flags_posn
_atom_site_refinement_flags_adp
_atom_site_refinement_flags_occupancy
Ru2 Ru 0.2500 0.44952(2) 0.5000 0.01259(5) Uani 1 2 d S T P
Ru1 Ru 0.18575(2) 0.25236(2) 0.53704(2) 0.01209(4) Uani 1 1 d . . .
O1 O 0.20039(6) 0.19668(10) 0.42750(6) 0.0144(2) Uani 1 1 d . . .
O4 O 0.14177(8) 0.41427(14) 0.32756(8) 0.0293(3) Uani 1 1 d . . .
O3 O 0.19255(9) 0.35158(13) 0.69797(8) 0.0307(3) Uani 1 1 d . . .
O2 O 0.03515(8) 0.36467(14) 0.47090(9) 0.0316(3) Uani 1 1 d . . .
C10 C 0.18144(10) 0.42528(15) 0.39183(9) 0.0186(3) Uani 1 1 d . . .
O5 O 0.35239(10) 0.61591(14) 0.44707(10) 0.0375(4) Uani 1 1 d . . .
N1 N 0.14254(8) 0.08309(12) 0.55369(7) 0.0158(2) Uani 1 1 d . . .
C11 C 0.31424(10) 0.55361(15) 0.46596(9) 0.0207(3) Uani 1 1 d . . .
C9 C 0.18920(9) 0.31248(15) 0.63634(9) 0.0176(3) Uani 1 1 d . . .
C7 C 0.17743(10) 0.08736(15) 0.39577(9) 0.0189(3) Uani 1 1 d . . .
H7A H 0.2152 0.0321 0.4234 0.023 Uiso 1 1 calc R U .
H7B H 0.1734 0.0860 0.3387 0.023 Uiso 1 1 calc R U .
C6 C 0.10171(10) 0.05500(15) 0.40599(9) 0.0200(3) Uani 1 1 d . . .
H6A H 0.0683 0.1203 0.3930 0.024 Uiso 1 1 calc R U .
H6B H 0.0791 -0.0049 0.3678 0.024 Uiso 1 1 calc R U .
C8 C 0.09219(10) 0.31979(15) 0.49557(9) 0.0187(3) Uani 1 1 d . . .
C5 C 0.10794(9) 0.01521(14) 0.49014(9) 0.0161(3) Uani 1 1 d . . .
C1 C 0.14802(10) 0.04667(15) 0.62899(9) 0.0203(3) Uani 1 1 d . . .
H1 H 0.1717 0.0936 0.6726 0.024 Uiso 1 1 calc R U .
C4 C 0.07987(11) -0.09060(15) 0.50247(10) 0.0218(3) Uani 1 1 d . . .
H4 H 0.0568 -0.1369 0.4583 0.026 Uiso 1 1 calc R U .
C12 C 0.43674(14) 0.76424(19) 0.19449(13) 0.0312(4) Uani 1 1 d . . .
C17 C 0.36063(14) 0.77025(19) 0.15169(12) 0.0330(4) Uani 1 1 d . . .
H17 H 0.3447 0.8176 0.1067 0.040 Uiso 1 1 calc R U .
C2 C 0.12039(11) -0.05650(15) 0.64487(10) 0.0230(3) Uani 1 1 d . . .
H2 H 0.1247 -0.0780 0.6977 0.028 Uiso 1 1 calc R U .
C3 C 0.08602(11) -0.12733(16) 0.58009(11) 0.0241(3) Uani 1 1 d . . .
H3 H 0.0675 -0.1980 0.5886 0.029 Uiso 1 1 calc R U .
C14 C 0.40572(13) 0.62802(18) 0.28382(11) 0.0318(4) Uani 1 1 d . . .
H14 H 0.4213 0.5797 0.3283 0.038 Uiso 1 1 calc R U .
C16 C 0.30775(12) 0.7069(2) 0.17462(12) 0.0323(4) Uani 1 1 d . . .
H16 H 0.2569 0.7123 0.1451 0.039 Uiso 1 1 calc R U .
C15 C 0.33032(13) 0.63618(18) 0.24091(12) 0.0305(4) Uani 1 1 d . . .
H15 H 0.2948 0.5942 0.2566 0.037 Uiso 1 1 calc R U .
C13 C 0.45850(12) 0.6914(2) 0.26103(12) 0.0326(4) Uani 1 1 d . . .
H13 H 0.5093 0.6852 0.2906 0.039 Uiso 1 1 calc R U .
C18 C 0.4932(2) 0.8351(3) 0.1703(2) 0.0636(9) Uani 1 1 d . . .
H18A H 0.4720 0.8588 0.1149 0.095 Uiso 1 1 calc R U .
H18B H 0.5379 0.7910 0.1758 0.095 Uiso 1 1 calc R U .
H18C H 0.5059 0.9007 0.2047 0.095 Uiso 1 1 calc R U .

loop_
_atom_site_aniso_label
_atom_site_aniso_U_11
_atom_site_aniso_U_22
_atom_site_aniso_U_33
_atom_site_aniso_U_23
_atom_site_aniso_U_13
_atom_site_aniso_U_12
Ru2 0.01407(9) 0.01154(9) 0.01217(7) 0.000 0.00404(5) 0.000
Ru1 0.01382(8) 0.01277(7) 0.01063(6) -0.00097(3) 0.00518(5) -0.00119(4)
O1 0.0175(6) 0.0140(5) 0.0126(4) -0.0029(3) 0.0061(4) -0.0033(4)
O4 0.0273(7) 0.0356(8) 0.0196(5) 0.0018(5) -0.0010(5) -0.0025(6)
O3 0.0365(8) 0.0384(8) 0.0204(5) -0.0102(5) 0.0134(5) -0.0023(6)
O2 0.0179(7) 0.0393(9) 0.0344(7) -0.0010(6) 0.0034(5) 0.0059(6)
C10 0.0191(8) 0.0186(8) 0.0179(6) 0.0016(5) 0.0052(5) -0.0005(6)
O5 0.0425(10) 0.0373(9) 0.0389(7) 0.0032(6) 0.0215(7) -0.0149(7)
N1 0.0171(7) 0.0166(6) 0.0149(5) -0.0004(4) 0.0065(4) -0.0032(5)
C11 0.0233(9) 0.0193(8) 0.0201(7) -0.0009(5) 0.0078(6) -0.0016(6)
C9 0.0165(8) 0.0203(8) 0.0173(6) -0.0020(5) 0.0073(5) -0.0011(6)
C7 0.0248(9) 0.0180(8) 0.0168(6) -0.0060(5) 0.0105(6) -0.0060(6)
C6 0.0220(8) 0.0231(8) 0.0147(6) -0.0032(5) 0.0053(5) -0.0071(6)
C8 0.0174(8) 0.0226(8) 0.0166(6) -0.0033(5) 0.0059(5) -0.0040(6)
C5 0.0154(8) 0.0168(7) 0.0175(6) -0.0020(5) 0.0073(5) -0.0032(6)
C1 0.0220(9) 0.0234(9) 0.0166(6) 0.0016(5) 0.0073(5) -0.0033(6)
C4 0.0242(9) 0.0175(8) 0.0260(7) -0.0034(6) 0.0111(6) -0.0054(6)
C12 0.0332(12) 0.0307(11) 0.0327(9) -0.0094(7) 0.0144(8) -0.0071(8)
C17 0.0426(13) 0.0275(10) 0.0270(8) 0.0051(7) 0.0079(8) 0.0035(9)
C2 0.0250(9) 0.0238(9) 0.0226(7) 0.0065(6) 0.0108(6) -0.0019(7)
C3 0.0257(10) 0.0175(8) 0.0325(8) 0.0035(6) 0.0141(7) -0.0034(7)
C14 0.0433(12) 0.0292(10) 0.0213(7) -0.0001(6) 0.0078(7) 0.0097(9)
C16 0.0241(10) 0.0343(12) 0.0342(9) -0.0012(8) 0.0027(7) 0.0035(8)
C15 0.0366(12) 0.0276(10) 0.0303(9) -0.0029(7) 0.0145(8) -0.0021(8)
C13 0.0243(10) 0.0424(12) 0.0269(8) -0.0104(8) 0.0014(7) 0.0073(9)
C18 0.063(2) 0.072(2) 0.0670(18) -0.0149(16) 0.0363(16) -0.0332(17)

loop_
_atom_type_symbol
_atom_type_description
_atom_type_scat_dispersion_real
_atom_type_scat_dispersion_imag
_atom_type_scat_source
C C 0.0033 0.0016 'International Tables Vol C Tables 4.2.6.8 and 6.1.1.4'
H H 0.0000 0.0000 'International Tables Vol C Tables 4.2.6.8 and 6.1.1.4'
N N 0.0061 0.0033 'International Tables Vol C Tables 4.2.6.8 and 6.1.1.4'
O O 0.0106 0.0060 'International Tables Vol C Tables 4.2.6.8 and 6.1.1.4'
Ru Ru -1.2594 0.8363 'International Tables Vol C Tables 4.2.6.8 and 6.1.1.4'

loop_
_geom_angle_atom_site_label_1
_geom_angle_atom_site_label_2
_geom_angle_atom_site_label_3
_geom_angle
_geom_angle_site_symmetry_1
_geom_angle_site_symmetry_3
C11 Ru2 C11 101.05(11) . 2_556
C11 Ru2 C10 95.96(7) . 2_556
C11 Ru2 C10 94.78(7) 2_556 2_556
C11 Ru2 C10 94.78(7) . .
C11 Ru2 C10 95.96(7) 2_556 .
C10 Ru2 C10 163.07(11) 2_556 .
C11 Ru2 Ru1 162.70(5) . .
C11 Ru2 Ru1 96.23(5) 2_556 .
C10 Ru2 Ru1 81.69(5) 2_556 .
C10 Ru2 Ru1 84.16(5) . .
C11 Ru2 Ru1 96.23(5) . 2_556
C11 Ru2 Ru1 162.70(5) 2_556 2_556
C10 Ru2 Ru1 84.16(5) 2_556 2_556
C10 Ru2 Ru1 81.69(5) . 2_556
Ru1 Ru2 Ru1 66.512(6) . 2_556
C9 Ru1 C8 87.49(7) . .
C9 Ru1 O1 170.05(6) . .
C8 Ru1 O1 98.69(6) . .
C9 Ru1 O1 95.94(6) . 2_556
C8 Ru1 O1 169.88(6) . 2_556
O1 Ru1 O1 76.69(5) . 2_556
C9 Ru1 N1 97.71(6) . .
C8 Ru1 N1 95.81(7) . .
O1 Ru1 N1 89.45(4) . .
O1 Ru1 N1 93.17(5) 2_556 .
C9 Ru1 Ru2 90.08(5) . .
C8 Ru1 Ru2 88.43(5) . .
O1 Ru1 Ru2 82.35(3) . .
O1 Ru1 Ru2 82.06(3) 2_556 .
N1 Ru1 Ru2 171.27(3) . .
C9 Ru1 Ru1 126.00(5) . 2_556
C8 Ru1 Ru1 127.26(5) . 2_556
O1 Ru1 Ru1 44.14(3) . 2_556
O1 Ru1 Ru1 43.70(3) 2_556 2_556
N1 Ru1 Ru1 114.95(4) . 2_556
Ru2 Ru1 Ru1 56.744(3) . 2_556
C7 O1 Ru1 121.82(9) . .
C7 O1 Ru1 123.35(10) . 2_556
Ru1 O1 Ru1 92.16(4) . 2_556
O4 C10 Ru2 177.85(17) . .
C1 N1 C5 118.42(14) . .
C1 N1 Ru1 119.55(11) . .
C5 N1 Ru1 121.98(10) . .
O5 C11 Ru2 178.87(15) . .
O3 C9 Ru1 178.47(16) . .
O1 C7 C6 111.26(13) . .
O1 C7 H7A 109.4 . .
C6 C7 H7A 109.4 . .
O1 C7 H7B 109.4 . .
C6 C7 H7B 109.4 . .
H7A C7 H7B 108.0 . .
C5 C6 C7 113.17(14) . .
C5 C6 H6A 108.9 . .
C7 C6 H6A 108.9 . .
C5 C6 H6B 108.9 . .
C7 C6 H6B 108.9 . .
H6A C6 H6B 107.8 . .
O2 C8 Ru1 177.90(17) . .
N1 C5 C4 120.70(14) . .
N1 C5 C6 118.79(14) . .
C4 C5 C6 120.50(14) . .
N1 C1 C2 123.48(16) . .
N1 C1 H1 118.3 . .
C2 C1 H1 118.3 . .
C3 C4 C5 120.39(16) . .
C3 C4 H4 119.8 . .
C5 C4 H4 119.8 . .
C17 C12 C13 117.6(2) . .
C17 C12 C18 120.8(2) . .
C13 C12 C18 121.6(3) . .
C12 C17 C16 121.25(19) . .
C12 C17 H17 119.4 . .
C16 C17 H17 119.4 . .
C1 C2 C3 118.37(15) . .
C1 C2 H2 120.8 . .
C3 C2 H2 120.8 . .
C4 C3 C2 118.62(16) . .
C4 C3 H3 120.7 . .
C2 C3 H3 120.7 . .
C15 C14 C13 120.27(18) . .
C15 C14 H14 119.9 . .
C13 C14 H14 119.9 . .
C15 C16 C17 120.2(2) . .
C15 C16 H16 119.9 . .
C17 C16 H16 119.9 . .
C14 C15 C16 119.5(2) . .
C14 C15 H15 120.2 . .
C16 C15 H15 120.2 . .
C14 C13 C12 121.11(19) . .
C14 C13 H13 119.4 . .
C12 C13 H13 119.4 . .
C12 C18 H18A 109.5 . .
C12 C18 H18B 109.5 . .
H18A C18 H18B 109.5 . .
C12 C18 H18C 109.5 . .
H18A C18 H18C 109.5 . .
H18B C18 H18C 109.5 . .

loop_
_geom_bond_atom_site_label_1
_geom_bond_atom_site_label_2
_geom_bond_distance
_geom_bond_site_symmetry_2
Ru2 C11 1.9273(18) .
Ru2 C11 1.9273(17) 2_556
Ru2 C10 1.9374(16) 2_556
Ru2 C10 1.9375(16) .
Ru2 Ru1 2.77524(18) .
Ru2 Ru1 2.77527(18) 2_556
Ru1 C9 1.8438(15) .
Ru1 C8 1.8467(18) .
Ru1 O1 2.1043(10) .
Ru1 O1 2.1211(11) 2_556
Ru1 N1 2.2007(14) .
Ru1 Ru1 3.0438(2) 2_556
O1 C7 1.4129(19) .
O1 Ru1 2.1212(11) 2_556
O4 C10 1.139(2) .
O3 C9 1.1473(19) .
O2 C8 1.145(2) .
O5 C11 1.137(2) .
N1 C1 1.3477(19) .
N1 C5 1.3528(19) .
C7 C6 1.522(2) .
C7 H7A 0.9700 .
C7 H7B 0.9700 .
C6 C5 1.502(2) .
C6 H6A 0.9700 .
C6 H6B 0.9700 .
C5 C4 1.392(2) .
C1 C2 1.379(2) .
C1 H1 0.9300 .
C4 C3 1.384(2) .
C4 H4 0.9300 .
C12 C17 1.384(3) .
C12 C13 1.394(3) .
C12 C18 1.499(4) .
C17 C16 1.387(3) .
C17 H17 0.9300 .
C2 C3 1.387(3) .
C2 H2 0.9300 .
C3 H3 0.9300 .
C14 C15 1.375(3) .
C14 C13 1.385(3) .
C14 H14 0.9300 .
C16 C15 1.376(3) .
C16 H16 0.9300 .
C15 H15 0.9300 .
C13 H13 0.9300 .
C18 H18A 0.9600 .
C18 H18B 0.9600 .
C18 H18C 0.9600 .

loop_
_geom_torsion_atom_site_label_1
_geom_torsion_atom_site_label_2
_geom_torsion_atom_site_label_3
_geom_torsion_atom_site_label_4
_geom_torsion
_geom_torsion_site_symmetry_1
Ru1 O1 C7 C6 40.74(17) .
Ru1 O1 C7 C6 158.23(10) 2_556
O1 C7 C6 C5 -79.20(18) .
C1 N1 C5 C4 -1.1(2) .
Ru1 N1 C5 C4 -178.75(13) .
C1 N1 C5 C6 -179.88(16) .
Ru1 N1 C5 C6 2.5(2) .
C7 C6 C5 N1 54.4(2) .
C7 C6 C5 C4 -124.33(18) .
C5 N1 C1 C2 0.2(3) .
Ru1 N1 C1 C2 177.90(14) .
N1 C5 C4 C3 0.9(3) .
C6 C5 C4 C3 179.66(17) .
C13 C12 C17 C16 0.6(3) .
C18 C12 C17 C16 -178.6(2) .
N1 C1 C2 C3 0.9(3) .
C5 C4 C3 C2 0.2(3) .
C1 C2 C3 C4 -1.1(3) .
C12 C17 C16 C15 -0.1(3) .
C13 C14 C15 C16 0.7(3) .
C17 C16 C15 C14 -0.5(3) .
C15 C14 C13 C12 -0.1(3) .
C17 C12 C13 C14 -0.5(3) .
C18 C12 C13 C14 178.7(2) .
